data_4000041
loop_
_publ_author_name
'Muthuraman, Meiyappan'
'Masse, Ren\'e'
'Nicoud, Jean-Fran\,cois'
'Desiraju, Gautam R.'

_publ_section_title
;
 Molecular Complexation as a Design Tool in the Crystal Engineering of
 Noncentrosymmetric Structures. Ideal Orientation of Chromophores Linked
 by O--H&#x00B7;&#x00B7;&#x00B7;O and C--H&#x00B7;&#x00B7;&#x00B7;O Hydrogen
 Bonds for Nonlinear Optics
;
_journal_coden_ASTM CMATEX
_journal_issue 5
_journal_name_full 'Chemistry of Materials'
_journal_page_first 1473
_journal_page_last 1479
_journal_paper_doi 10.1021/cm000927y
_journal_volume 13
_journal_year 2001
_chemical_formula_sum 'C19 H15 N3 O6'
_chemical_formula_weight 381.34
_space_group_IT_number 4
_symmetry_cell_setting monoclinic
_symmetry_space_group_name_Hall 'P 2yb'
_symmetry_space_group_name_H-M 'P 1 21 1'
_cell_angle_alpha 90
_cell_angle_beta 103.401(5)
_cell_angle_gamma 90
_cell_formula_units_Z 4
_cell_length_a 12.305(2)
_cell_length_b 5.6420(7)
_cell_length_c 25.979(4)
_cell_measurement_reflns_used 2603
_cell_measurement_temperature 296.2
_cell_measurement_theta_max 17.75
_cell_measurement_theta_min 1.7
_cell_volume 1754.5(4)
_diffrn_ambient_temperature 296.2
_diffrn_measurement_device Nonius-KappaCCD
_diffrn_measurement_method 'Data from \f = 1\%, \f scans'
_diffrn_radiation_detector CCD
_diffrn_radiation_monochromator graphite
_diffrn_radiation_source 'fine-focus sealed tube'
_diffrn_radiation_type 'Ag K\a'
_diffrn_radiation_wavelength 0.5608
_diffrn_reflns_av_R_equivalents 0.00000
_diffrn_reflns_av_sigmaI/netI 0.146
_diffrn_reflns_limit_h_max 13
_diffrn_reflns_limit_h_min 0
_diffrn_reflns_limit_k_max 6
_diffrn_reflns_limit_k_min 0
_diffrn_reflns_limit_l_max 27
_diffrn_reflns_limit_l_min -28
_diffrn_reflns_number 2603
_diffrn_reflns_reduction_process 'Lp corrections applied'
_diffrn_reflns_theta_max 17.75
_diffrn_reflns_theta_min 1.7
_diffrn_standards_decay_% 0.00
_diffrn_standards_interval_count 0
_diffrn_standards_number 0
_exptl_crystal_colour red
_exptl_crystal_density_diffrn 1.444
_exptl_crystal_density_meas ?
_exptl_crystal_description NONE
_exptl_crystal_size_max 0.13
_exptl_crystal_size_mid 0.16
_exptl_crystal_size_min 0.19
_reflns_number_gt 1488
_reflns_number_total 2603
_reflns_threshold_expression I>3.00\s(I)
_cod_original_sg_symbol_H-M 'P 21'
_cod_original_formula_sum 'C19 H15 N3 O6 '
_cod_database_code 4000041

loop_
_symmetry_equiv_pos_as_xyz
'   +x,   +y,   +z'
'   -x,1/2+y,   -z'

loop_
_atom_site_label
_atom_site_fract_x
_atom_site_fract_y
_atom_site_fract_z
_atom_site_U_iso_or_equiv
_atom_site_occupancy
_atom_site_refinement_flags
_atom_site_adp_type
_atom_site_calc_flag
_atom_site_calc_attached_atom
O(1) 0.0690(4) 0.5956 0.5498(2) 0.069(2) 1.000 . Uani d ?
O(2) 0.7961(4) 0.618(2) 0.2621(2) 0.072(3) 1.000 . Uani d ?
O(3) 0.8350(5) 0.943(2) 0.3044(3) 0.083(3) 1.000 . Uani d ?
O(4) 0.0781(5) 0.953(2) 0.6161(3) 0.100(3) 1.000 . Uani d ?
O(5) -0.2973(6) 1.195(2) 0.7288(3) 0.119(4) 1.000 . Uani d ?
O(6) -0.2966(6) 1.509(2) 0.6836(3) 0.122(4) 1.000 . Uani d ?
O(7) 0.4763(5) 0.5757(13) 0.0510(2) 0.083(2) 1.000 . Uani d ?
O(8) -0.5251(6) 0.253(2) -0.1953(3) 0.098(3) 1.000 . Uani d ?
O(9) -0.5309(5) 0.580(2) -0.2385(3) 0.091(3) 1.000 . Uani d ?
O(10) 0.5315(5) 0.202(2) 0.1117(3) 0.109(3) 1.000 . Uani d ?
O(11) 0.9806(6) -0.332(2) 0.1809(3) 0.107(3) 1.000 . Uani d ?
O(12) 1.0217(5) -0.002(2) 0.2269(3) 0.097(3) 1.000 . Uani d ?
N(1) 0.7800(6) 0.758(2) 0.2943(3) 0.060(3) 1.000 . Uani d ?
N(2) -0.0047(6) 1.035(2) 0.6353(3) 0.066(3) 1.000 . Uani d ?
N(3) -0.2637(9) 1.317(2) 0.6964(4) 0.085(4) 1.000 . Uani d ?
N(4) -0.4854(7) 0.436(2) -0.2071(3) 0.063(3) 1.000 . Uani d ?
N(5) 0.6362(6) 0.125(2) 0.1302(3) 0.068(3) 1.000 . Uani d ?
N(6) 0.9556(8) -0.129(2) 0.1946(4) 0.072(4) 1.000 . Uani d ?
C(1) 0.1542(7) 0.614(2) 0.5244(4) 0.054(3) 1.000 . Uani d ?
C(2) 0.2227(7) 0.820(2) 0.5322(3) 0.063(4) 1.000 . Uani d ?
C(3) 0.3100(7) 0.840(2) 0.5059(3) 0.055(3) 1.000 . Uani d ?
C(4) 0.3277(7) 0.658(2) 0.4720(3) 0.056(3) 1.000 . Uani d ?
C(5) 0.2615(7) 0.460(2) 0.4651(3) 0.060(3) 1.000 . Uani d ?
C(6) 0.1773(7) 0.436(2) 0.4925(4) 0.058(3) 1.000 . Uani d ?
C(7) 0.4164(6) 0.699(2) 0.4417(4) 0.058(3) 1.000 . Uani d ?
C(8) 0.4414(7) 0.564(2) 0.4032(4) 0.064(4) 1.000 . Uani d ?
C(9) 0.5306(6) 0.627(2) 0.3765(3) 0.049(3) 1.000 . Uani d ?
C(10) 0.5949(8) 0.827(2) 0.3862(3) 0.061(4) 1.000 . Uani d ?
C(11) 0.6786(7) 0.873(2) 0.3605(3) 0.055(3) 1.000 . Uani d ?
C(12) 0.6932(7) 0.711(2) 0.3237(3) 0.047(3) 1.000 . Uani d ?
C(13) 0.6317(7) 0.505(2) 0.3118(3) 0.055(3) 1.000 . Uani d ?
C(14) 0.5491(7) 0.465(2) 0.3381(4) 0.058(3) 1.000 . Uani d ?
C(15) -0.0381(8) 0.917(2) 0.6740(4) 0.060(4) 1.000 . Uani d ?
C(16) -0.1236(8) 1.005(2) 0.6937(3) 0.059(4) 1.000 . Uani d ?
C(17) -0.1715(7) 1.218(2) 0.6750(4) 0.058(4) 1.000 . Uani d ?
C(18) -0.1386(9) 1.339(2) 0.6362(4) 0.063(4) 1.000 . Uani d ?
C(19) -0.0544(9) 1.243(3) 0.6160(4) 0.070(4) 1.000 . Uani d ?
C(20) 0.3606(6) 0.564(2) 0.0247(4) 0.065(4) 1.000 . Uani d ?
C(21) 0.3030(7) 0.361(2) 0.0321(4) 0.056(3) 1.000 . Uani d ?
C(22) 0.1923(7) 0.348(2) 0.0062(3) 0.051(3) 1.000 . Uani d ?
C(23) 0.1414(7) 0.534(2) -0.0287(3) 0.055(3) 1.000 . Uani d ?
C(24) 0.2039(8) 0.738(2) -0.0341(3) 0.063(4) 1.000 . Uani d ?
C(25) 0.3128(7) 0.756(2) -0.0085(3) 0.055(3) 1.000 . Uani d ?
C(26) 0.0235(7) 0.494(2) -0.0588(4) 0.065(4) 1.000 . Uani d ?
C(27) -0.0377(7) 0.635(2) -0.0984(3) 0.057(3) 1.000 . Uani d ?
C(28) -0.1511(7) 0.573(2) -0.1254(4) 0.057(4) 1.000 . Uani d ?
C(29) -0.2087(9) 0.378(2) -0.1149(4) 0.069(4) 1.000 . Uani d ?
C(30) -0.3181(8) 0.317(2) -0.1417(4) 0.064(4) 1.000 . Uani d ?
C(31) -0.3680(7) 0.487(2) -0.1778(3) 0.045(3) 1.000 . Uani d ?
C(32) -0.3182(7) 0.683(2) -0.1904(3) 0.057(3) 1.000 . Uani d ?
C(33) -0.2085(7) 0.736(2) -0.1627(4) 0.055(3) 1.000 . Uani d ?
C(34) 0.6695(10) -0.085(2) 0.1126(4) 0.066(4) 1.000 . Uani d ?
C(35) 0.7739(9) -0.169(2) 0.1342(4) 0.065(4) 1.000 . Uani d ?
C(36) 0.8452(7) -0.043(2) 0.1722(3) 0.045(3) 1.000 . Uani d ?
C(37) 0.8124(7) 0.171(2) 0.1897(3) 0.055(3) 1.000 . Uani d ?
C(38) 0.7063(8) 0.246(2) 0.1683(4) 0.056(3) 1.000 . Uani d ?
H(1) 0.2082 0.9608 0.5579 0.076 1.000 . Uiso c ?
H(2) 0.3629 0.9939 0.5119 0.076 1.000 . Uiso c ?
H(3) 0.2743 0.3257 0.4382 0.076 1.000 . Uiso c ?
H(4) 0.1308 0.2752 0.4888 0.076 1.000 . Uiso c ?
H(5) 0.4662 0.8564 0.4521 0.076 1.000 . Uiso c ?
H(6) 0.3952 0.4052 0.3914 0.076 1.000 . Uiso c ?
H(7) 0.5803 0.9545 0.4148 0.076 1.000 . Uiso c ?
H(8) 0.7303 1.0282 0.3691 0.076 1.000 . Uiso c ?
H(9) 0.6484 0.3826 0.2831 0.076 1.000 . Uiso c ?
H(10) 0.4983 0.3110 0.3294 0.076 1.000 . Uiso c ?
H(11) 0.0024 0.7555 0.6892 0.076 1.000 . Uiso c ?
H(12) -0.1538 0.9094 0.7233 0.076 1.000 . Uiso c ?
H(13) -0.1778 1.5053 0.6215 0.076 1.000 . Uiso c ?
H(14) -0.0271 1.3323 0.5847 0.076 1.000 . Uiso c ?
H(15) 0.3430 0.2205 0.0570 0.076 1.000 . Uiso c ?
H(16) 0.1435 0.1987 0.0120 0.076 1.000 . Uiso c ?
H(17) 0.1647 0.8806 -0.0590 0.076 1.000 . Uiso c ?
H(18) 0.3612 0.9107 -0.0131 0.076 1.000 . Uiso c ?
H(19) -0.0180 0.3424 -0.0476 0.076 1.000 . Uiso c ?
H(20) -0.0004 0.7943 -0.1101 0.076 1.000 . Uiso c ?
H(21) -0.1672 0.2625 -0.0835 0.076 1.000 . Uiso c ?
H(22) -0.3584 0.1567 -0.1350 0.076 1.000 . Uiso c ?
H(23) -0.3617 0.8008 -0.2211 0.076 1.000 . Uiso c ?
H(24) -0.1698 0.8995 -0.1699 0.076 1.000 . Uiso c ?
H(25) 0.6140 -0.1818 0.0822 0.076 1.000 . Uiso c ?
H(26) 0.8004 -0.3337 0.1209 0.076 1.000 . Uiso c ?
H(27) 0.8685 0.2727 0.2192 0.076 1.000 . Uiso c ?
H(28) 0.6783 0.4109 0.1824 0.076 1.000 . Uiso c ?
